data_1560809
loop_
_publ_author_name
'Devarapalli, Ramesh'
'Indukuri, Anjaneyaraju'
'Bollineni, Manjunath'
'Mondal, Amit'
'Reddy, C. Malla'
'Chennuru, Ramanaiah'

_publ_section_title
;
 Investigation of Poor Solubility of a Salt-Cocrystal Hydrate: A Case
 Study of the Common-Ion Effect in Betrixaban, an Anticoagulant Drug.
;
_journal_issue 3
_journal_name_full 'Molecular pharmaceutics'
_journal_page_first 1138
_journal_page_last 1149
_journal_paper_doi 10.1021/acs.molpharmaceut.0c01045
_journal_volume 18
_journal_year 2021
_chemical_formula_moiety 'C23 H23 Cl N5 O3, 2(C4 H4 O4), C4 H3 O4, H2 O'
_chemical_formula_sum 'C35 H36 Cl N5 O16'
_chemical_formula_weight 818.14
_space_group_crystal_system monoclinic
_space_group_IT_number 14
_space_group_name_Hall '-P 2ybc'
_space_group_name_H-M_alt 'P 1 21/c 1'
_atom_sites_solution_hydrogens mixed
_atom_sites_solution_primary dual
_audit_creation_date 2020-02-22
_audit_creation_method
;
Olex2 1.3
(compiled Nov 21 2019 18:26:39 for OlexSys, GUI svn.r6003)
;
_cell_angle_alpha 90
_cell_angle_beta 95.6750(10)
_cell_angle_gamma 90
_cell_formula_units_Z 4
_cell_length_a 21.1662(2)
_cell_length_b 7.28220(10)
_cell_length_c 23.8529(2)
_cell_measurement_reflns_used 16140
_cell_measurement_temperature 100
_cell_measurement_theta_max 66.1050
_cell_measurement_theta_min 3.7290
_cell_volume 3658.58(7)
_computing_cell_refinement 'CrysAlisPro 1.171.38.43 (Rigaku OD, 2015)'
_computing_data_collection 'CrysAlisPro 1.171.38.43 (Rigaku OD, 2015)'
_computing_data_reduction 'CrysAlisPro 1.171.38.43 (Rigaku OD, 2015)'
_computing_molecular_graphics 'Olex2 1.3 (Dolomanov et al., 2009)'
_computing_publication_material 'Olex2 1.3 (Dolomanov et al., 2009)'
_computing_structure_refinement 'SHELXL 2018/3 (Sheldrick, 2015)'
_computing_structure_solution 'ShelXT (Sheldrick, 2015)'
_diffrn_ambient_temperature 100
_diffrn_detector_area_resol_mean 7.9580
_diffrn_detector_type Eos
_diffrn_measured_fraction_theta_full 0.989
_diffrn_measured_fraction_theta_max 0.989
_diffrn_measurement_details
;
List of Runs (angles in degrees, time in seconds):

  # Type    Start    End  Width  t~exp~   \w     \q     \k     \f   Frames
--------------------------------------------------------------------------
  1  \w    -50.00  64.00   1.00    2.00    --   26.21 -57.00 150.00  114
  2  \w    -50.00  64.00   1.00    2.00    --   26.21 -57.00  90.00  114
  3  \w    -12.00 102.00   1.00    2.00    --   26.21  57.00 -60.00  114
  4  \w    -50.00  64.00   1.00    2.00    --   26.21 -57.00   0.00  114
  5  \w    100.00 153.00   1.00    4.00    --   67.10 111.00 120.00   53
  6  \w    100.00 153.00   1.00    4.00    --   67.10 111.00-180.00   53
  7  \w    100.00 153.00   1.00    4.00    --   67.10 111.00-120.00   53
  8  \w     20.00 147.00   1.00    4.00    --   67.10  45.00 150.00  127
  9  \w     20.00 147.00   1.00    4.00    --   67.10  45.00  60.00  127
 10  \w     12.00 116.00   1.00    4.00    --   67.10-111.00-180.00  104
 11  \w    100.00 153.00   1.00    4.00    --   67.10 111.00 -30.00   53
 12  \w     97.00 148.00   1.00    4.00    --   67.10 122.00   9.00   51
 13  \w     86.00 178.00   1.00    8.00    --  108.00 138.00-120.00   92
 14  \w     29.00 145.00   1.00    8.00    --  108.00 -65.00  60.00  116
 15  \w     21.00 113.00   1.00    8.00    --  108.00-104.00   0.00   92
 16  \w     24.00 117.00   1.00    8.00    --  108.00-116.00 111.30   93
 17  \w     28.00 158.00   1.00    8.00    --  108.00 -43.00 -30.00  130
 18  \w     21.00 113.00   1.00    8.00    --  108.00-104.00-150.00   92
 19  \w    101.00 178.00   1.00    8.00    --  108.00 104.00-180.00   77
 20  \w     29.00 145.00   1.00    8.00    --  108.00 -65.00 -30.00  116
 21  \w    101.00 178.00   1.00    8.00    --  108.00 104.00  60.00   77
 22  \w     21.00 113.00   1.00    8.00    --  108.00-104.00 -60.00   92
 23  \w     27.00 178.00   1.00    8.00    --  108.00  24.00 158.00  151
 24  \w     69.00 178.00   1.00    8.00    --  108.00  54.00-180.00  109
 25  \w     68.00 178.00   1.00    8.00    --  108.00  72.00 141.01  110
 26  \w     26.00 121.00   1.00    8.00    --  108.00-124.00  95.79   95
 27  \w     69.00 178.00   1.00    8.00    --  108.00  54.00 150.00  109
 28  \w    101.00 178.00   1.00    8.00    --  108.00 104.00   0.00   77
 29  \w     86.00 178.00   1.00    8.00    --  108.00 138.00 -90.00   92
 30  \w     28.00 158.00   1.00    8.00    --  108.00 -43.00 120.00  130
 31  \w    -12.00 102.00   1.00    2.00    --   26.21  57.00  30.00  114
 32  \w    -12.00 102.00   1.00    2.00    --   26.21  57.00-120.00  114
 33  \w     57.00 120.00   1.00    2.00    --   26.21 178.00  60.00   63
 34  \w    -17.00  47.00   1.00    2.00    --   26.21  77.00  60.00   64
 35  \w    -17.00 111.00   1.00    2.00    --   26.21  77.00 120.00  128
;
_diffrn_measurement_device 'four-circle diffractometer'
_diffrn_measurement_device_type 'SuperNova, Dual, Cu at zero, Eos'
_diffrn_measurement_method '\w scans'
_diffrn_radiation_type CuK\a
_diffrn_radiation_wavelength 1.54184
_diffrn_reflns_av_R_equivalents 0.0313
_diffrn_reflns_av_unetI/netI 0.0267
_diffrn_reflns_Laue_measured_fraction_full 0.989
_diffrn_reflns_Laue_measured_fraction_max 0.989
_diffrn_reflns_limit_h_max 25
_diffrn_reflns_limit_h_min -24
_diffrn_reflns_limit_k_max 8
_diffrn_reflns_limit_k_min -5
_diffrn_reflns_limit_l_max 28
_diffrn_reflns_limit_l_min -28
_diffrn_reflns_number 29309
_diffrn_reflns_point_group_measured_fraction_full 0.989
_diffrn_reflns_point_group_measured_fraction_max 0.989
_diffrn_reflns_theta_full 66.284
_diffrn_reflns_theta_max 66.284
_diffrn_reflns_theta_min 3.724
_exptl_absorpt_coefficient_mu 1.655
_exptl_absorpt_correction_T_max 1.00000
_exptl_absorpt_correction_T_min 0.76858
_exptl_absorpt_correction_type multi-scan
_exptl_absorpt_process_details
;
CrysAlisPro 1.171.38.43 (Rigaku Oxford Diffraction, 2015)
Empirical absorption correction using spherical harmonics,
 implemented in SCALE3 ABSPACK scaling algorithm.
;
_exptl_crystal_colour 'clear whiteish colourless'
_exptl_crystal_colour_lustre clear
_exptl_crystal_colour_modifier whiteish
_exptl_crystal_colour_primary colourless
_exptl_crystal_density_diffrn 1.485
_exptl_crystal_density_method 'not measured'
_exptl_crystal_description block
_exptl_crystal_F_000 1704
_exptl_crystal_size_max 0.25
_exptl_crystal_size_mid 0.2
_exptl_crystal_size_min 0.1
_refine_diff_density_max 0.482
_refine_diff_density_min -0.301
_refine_diff_density_rms 0.049
_refine_ls_extinction_method none
_refine_ls_goodness_of_fit_ref 1.039
_refine_ls_hydrogen_treatment constr
_refine_ls_matrix_type full
_refine_ls_number_parameters 525
_refine_ls_number_reflns 6362
_refine_ls_number_restraints 0
_refine_ls_restrained_S_all 1.039
_refine_ls_R_factor_all 0.0432
_refine_ls_R_factor_gt 0.0358
_refine_ls_shift/su_max 0.001
_refine_ls_shift/su_mean 0.000
_refine_ls_structure_factor_coef Fsqd
_refine_ls_weighting_details 'w=1/[\s^2^(Fo^2^)+(0.0457P)^2^+1.8700P] where P=(Fo^2^+2Fc^2^)/3'
_refine_ls_weighting_scheme calc
_refine_ls_wR_factor_gt 0.0865
_refine_ls_wR_factor_ref 0.0894
_reflns_Friedel_coverage 0.000
_reflns_number_gt 5581
_reflns_number_total 6362
_reflns_threshold_expression 'I > 2\s(I)'
_cod_data_source_file mp0c01045_si_003.cif
_cod_data_source_block bm_salt-cocrystal
_cod_database_code 1560809
_shelx_shelxl_version_number 2018/3
_shelx_space_group_comment
;
The symmetry employed for this shelxl refinement is uniquely defined
by the following loop, which should always be used as a source of
symmetry information in preference to the above space-group names.
They are only intended as comments.
;
_olex2_refinement_description
;
1. Fixed Uiso
 At 1.2 times of:
  All C(H) groups, All N(H) groups, All N(H,H) groups
 At 1.5 times of:
  All C(H,H,H) groups, All O(H) groups, All O(H,H) groups
2.a Free rotating group:
 O16(H16a,H16b)
2.b Aromatic/amide H refined with riding coordinates:
 N2(H2), N3(H3), C2(H2a), C3(H3a), C4(H4), C8(H8), C10(H10), C11(H11),
 C16(H16), C17(H17), C19(H19), C20(H20), C33(H33), C34(H34), C29(H29), C30(H30),
  C25(H25), C26(H26)
2.c X=CH2 refined with riding coordinates:
 N4(H4a,H4b)
2.d Idealised Me refined as rotating group:
 C13(H13a,H13b,H13c), C22(H22a,H22b,H22c), C23(H23a,H23b,H23c)
2.e Idealised tetrahedral OH refined as rotating group:
 O12(H12), O15(H15), O8(H8a), O11(H11a), O7(H7)
;
_olex2_submission_special_instructions 'No special instructions were received'
_oxdiff_exptl_absorpt_empirical_details
;
Empirical correction (ABSPACK) includes:
- Absorption correction using spherical harmonics
- Frame scaling
;

loop_
_space_group_symop_operation_xyz
'x, y, z'
'-x, y+1/2, -z+1/2'
'-x, -y, -z'
'x, -y-1/2, z-1/2'

loop_
_atom_site_label
_atom_site_type_symbol
_atom_site_fract_x
_atom_site_fract_y
_atom_site_fract_z
_atom_site_U_iso_or_equiv
_atom_site_adp_type
_atom_site_occupancy
_atom_site_site_symmetry_order
_atom_site_calc_flag
_atom_site_refinement_flags_posn
_atom_site_refinement_flags_adp
_atom_site_refinement_flags_occupancy
_atom_site_disorder_assembly
_atom_site_disorder_group
Cl1 Cl 0.60881(2) 0.65129(6) 0.00688(2) 0.01712(10) Uani 1 1 d . . . . .
O1 O 0.58820(5) 0.69949(17) 0.27877(4) 0.0174(3) Uani 1 1 d . . . . .
O2 O 0.33099(5) 0.86852(17) 0.35404(5) 0.0177(3) Uani 1 1 d . . . . .
O3 O 0.57900(5) 0.42007(17) 0.46410(4) 0.0173(3) Uani 1 1 d . . . . .
N1 N 0.49234(6) 0.65671(19) 0.12599(5) 0.0133(3) Uani 1 1 d . . . . .
N2 N 0.49779(6) 0.7318(2) 0.22001(5) 0.0140(3) Uani 1 1 d . . . . .
H2 H 0.456242 0.744195 0.217406 0.017 Uiso 1 1 calc R U . . .
N3 N 0.57607(6) 0.5785(2) 0.38101(5) 0.0141(3) Uani 1 1 d . . . . .
H3 H 0.599730 0.604852 0.353762 0.017 Uiso 1 1 calc R U . . .
N4 N 0.88101(7) 0.2069(2) 0.36116(6) 0.0196(3) Uani 1 1 d . . . . .
H4A H 0.919525 0.166500 0.357335 0.024 Uiso 1 1 calc R U . . .
H4B H 0.851381 0.201047 0.332613 0.024 Uiso 1 1 calc R U . . .
N5 N 0.91185(6) 0.2856(2) 0.45266(6) 0.0185(3) Uani 1 1 d . . . . .
C1 C 0.57822(7) 0.6956(2) 0.07039(6) 0.0140(3) Uani 1 1 d . . . . .
C2 C 0.51706(7) 0.6407(2) 0.07682(6) 0.0140(3) Uani 1 1 d . . . . .
H2A H 0.491792 0.590202 0.045444 0.017 Uiso 1 1 calc R U . . .
C3 C 0.61412(7) 0.7802(2) 0.11471(7) 0.0147(3) Uani 1 1 d . . . . .
H3A H 0.655576 0.824311 0.110291 0.018 Uiso 1 1 calc R U . . .
C4 C 0.58853(7) 0.7992(2) 0.16554(6) 0.0134(3) Uani 1 1 d . . . . .
H4 H 0.611641 0.858397 0.196602 0.016 Uiso 1 1 calc R U . . .
C5 C 0.52791(7) 0.7292(2) 0.16999(6) 0.0131(3) Uani 1 1 d . . . . .
C6 C 0.52995(7) 0.7159(2) 0.27267(6) 0.0131(3) Uani 1 1 d . . . . .
C7 C 0.49023(7) 0.7192(2) 0.32100(6) 0.0123(3) Uani 1 1 d . . . . .
C8 C 0.42901(7) 0.7945(2) 0.31359(6) 0.0133(3) Uani 1 1 d . . . . .
H8 H 0.413354 0.843363 0.277971 0.016 Uiso 1 1 calc R U . . .
C9 C 0.39121(7) 0.7983(2) 0.35767(7) 0.0140(3) Uani 1 1 d . . . . .
C10 C 0.41515(8) 0.7297(2) 0.41018(6) 0.0150(3) Uani 1 1 d . . . . .
H10 H 0.389490 0.733163 0.440663 0.018 Uiso 1 1 calc R U . . .
C11 C 0.47536(8) 0.6570(2) 0.41841(6) 0.0143(3) Uani 1 1 d . . . . .
H11 H 0.490773 0.611333 0.454493 0.017 Uiso 1 1 calc R U . . .
C12 C 0.51414(7) 0.6497(2) 0.37429(6) 0.0129(3) Uani 1 1 d . . . . .
C13 C 0.30426(8) 0.9295(3) 0.29944(7) 0.0188(4) Uani 1 1 d . . . . .
H13A H 0.307303 0.830682 0.271947 0.028 Uiso 1 1 calc R U . . .
H13B H 0.327681 1.037125 0.288060 0.028 Uiso 1 1 calc R U . . .
H13C H 0.259572 0.962239 0.301102 0.028 Uiso 1 1 calc R U . . .
C14 C 0.60475(7) 0.4747(2) 0.42353(6) 0.0133(3) Uani 1 1 d . . . . .
C15 C 0.67331(7) 0.4288(2) 0.41748(6) 0.0142(3) Uani 1 1 d . . . . .
C16 C 0.70761(8) 0.3443(3) 0.46344(7) 0.0192(4) Uani 1 1 d . . . . .
H16 H 0.687330 0.318752 0.496369 0.023 Uiso 1 1 calc R U . . .
C17 C 0.77053(8) 0.2974(2) 0.46168(7) 0.0188(4) Uani 1 1 d . . . . .
H17 H 0.793120 0.239526 0.493255 0.023 Uiso 1 1 calc R U . . .
C18 C 0.80112(8) 0.3346(2) 0.41380(7) 0.0156(3) Uani 1 1 d . . . . .
C19 C 0.76705(8) 0.4175(2) 0.36753(7) 0.0167(3) Uani 1 1 d . . . . .
H19 H 0.787383 0.442935 0.334626 0.020 Uiso 1 1 calc R U . . .
C20 C 0.70380(8) 0.4628(2) 0.36929(6) 0.0156(3) Uani 1 1 d . . . . .
H20 H 0.680891 0.517616 0.337339 0.019 Uiso 1 1 calc R U . . .
C21 C 0.86768(8) 0.2764(2) 0.40972(7) 0.0163(3) Uani 1 1 d . . . . .
C22 C 0.97431(8) 0.2023(3) 0.44861(7) 0.0231(4) Uani 1 1 d . . . . .
H22A H 0.968841 0.077790 0.433323 0.035 Uiso 1 1 calc R U . . .
H22B H 0.997678 0.196929 0.486152 0.035 Uiso 1 1 calc R U . . .
H22C H 0.998145 0.276550 0.423661 0.035 Uiso 1 1 calc R U . . .
C23 C 0.90589(8) 0.3877(3) 0.50491(7) 0.0243(4) Uani 1 1 d . . . . .
H23A H 0.867994 0.465633 0.500162 0.036 Uiso 1 1 calc R U . . .
H23B H 0.943578 0.464605 0.513629 0.036 Uiso 1 1 calc R U . . .
H23C H 0.902126 0.301027 0.535830 0.036 Uiso 1 1 calc R U . . .
O12 O 0.62022(5) 1.00061(17) 0.38209(5) 0.0184(3) Uani 1 1 d . . . . .
H12 H 0.585651 1.056631 0.375085 0.028 Uiso 1 1 calc R U . . .
O13 O 0.64027(5) 1.11567(17) 0.29826(5) 0.0182(3) Uani 1 1 d . . . . .
O14 O 0.79971(6) 1.13315(18) 0.25891(5) 0.0219(3) Uani 1 1 d . . . . .
O15 O 0.73361(6) 0.92392(19) 0.21720(5) 0.0260(3) Uani 1 1 d . . . . .
H15 H 0.743857 0.973682 0.187648 0.039 Uiso 1 1 calc R U . . .
C32 C 0.65518(7) 1.0225(2) 0.33987(6) 0.0153(3) Uani 1 1 d . . . . .
C33 C 0.71507(8) 0.9169(2) 0.35014(7) 0.0180(4) Uani 1 1 d . . . . .
H33 H 0.721623 0.852083 0.384785 0.022 Uiso 1 1 calc R U . . .
C34 C 0.76043(8) 0.9040(3) 0.31572(7) 0.0198(4) Uani 1 1 d . . . . .
H34 H 0.794236 0.822302 0.327255 0.024 Uiso 1 1 calc R U . . .
C35 C 0.76519(7) 1.0012(2) 0.26127(7) 0.0179(4) Uani 1 1 d . . . . .
O8 O 0.84706(7) 0.8327(2) 0.63585(6) 0.0315(3) Uani 1 1 d . . . . .
H8A H 0.872420 0.868193 0.662993 0.047 Uiso 1 1 calc R U . . .
O9 O 0.83658(6) 1.1343(2) 0.61820(6) 0.0313(3) Uani 1 1 d . . . . .
O10 O 0.88858(6) 0.9115(2) 0.51748(5) 0.0282(3) Uani 1 1 d . . . . .
O11 O 0.83860(6) 0.77333(19) 0.44152(5) 0.0242(3) Uani 1 1 d . . . . .
H11A H 0.875653 0.760108 0.432379 0.036 Uiso 1 1 calc R U . . .
C28 C 0.82270(8) 0.9763(3) 0.60798(7) 0.0221(4) Uani 1 1 d . . . . .
C29 C 0.77005(8) 0.9214(3) 0.56482(7) 0.0215(4) Uani 1 1 d . . . . .
H29 H 0.727914 0.928921 0.575139 0.026 Uiso 1 1 calc R U . . .
C30 C 0.77758(8) 0.8630(3) 0.51325(7) 0.0208(4) Uani 1 1 d . . . . .
H30 H 0.741202 0.826734 0.489288 0.025 Uiso 1 1 calc R U . . .
C31 C 0.84085(8) 0.8524(2) 0.49168(7) 0.0182(4) Uani 1 1 d . . . . .
O4 O 1.00442(6) 0.6111(2) 0.17955(5) 0.0367(4) Uani 1 1 d . . . . .
O5 O 0.92126(6) 0.6202(2) 0.22806(5) 0.0351(4) Uani 1 1 d . . . . .
O6 O 0.95201(6) 0.7201(2) 0.40626(5) 0.0303(3) Uani 1 1 d . . . . .
O7 O 0.89802(6) 0.6736(2) 0.32397(5) 0.0275(3) Uani 1 1 d . . . . .
H7 H 0.905506 0.650276 0.290770 0.041 Uiso 1 1 calc R U . . .
C24 C 0.98159(8) 0.6241(3) 0.22461(7) 0.0250(4) Uani 1 1 d . . . . .
C25 C 1.02526(8) 0.6462(3) 0.27735(8) 0.0282(4) Uani 1 1 d . . . . .
H25 H 1.069134 0.637895 0.272302 0.034 Uiso 1 1 calc R U . . .
C26 C 1.01281(9) 0.6755(3) 0.33038(8) 0.0298(5) Uani 1 1 d . . . . .
H26 H 1.049301 0.689137 0.356626 0.036 Uiso 1 1 calc R U . . .
C27 C 0.95085(8) 0.6906(3) 0.35535(7) 0.0215(4) Uani 1 1 d . . . . .
O16 O 0.77271(7) 0.4786(2) 0.62127(6) 0.0363(3) Uani 1 1 d G . . . .
H16A H 0.787400 0.370186 0.619874 0.054 Uiso 1 1 d G U . . .
H16B H 0.804294 0.547679 0.617202 0.054 Uiso 1 1 d G U . . .

loop_
_atom_site_aniso_label
_atom_site_aniso_U_11
_atom_site_aniso_U_22
_atom_site_aniso_U_33
_atom_site_aniso_U_23
_atom_site_aniso_U_13
_atom_site_aniso_U_12
Cl1 0.01708(18) 0.0234(2) 0.01112(17) 0.00038(14) 0.00240(13) 0.00163(15)
O1 0.0131(5) 0.0261(7) 0.0127(5) 0.0030(5) -0.0004(4) 0.0006(5)
O2 0.0151(5) 0.0225(7) 0.0154(5) 0.0000(5) 0.0012(4) 0.0038(5)
O3 0.0191(6) 0.0193(7) 0.0135(5) 0.0041(5) 0.0017(4) 0.0004(5)
N1 0.0145(6) 0.0126(7) 0.0122(6) 0.0010(5) -0.0012(5) 0.0016(5)
N2 0.0121(6) 0.0186(8) 0.0112(6) -0.0002(5) 0.0003(5) 0.0009(5)
N3 0.0139(6) 0.0165(8) 0.0118(6) 0.0021(5) 0.0010(5) 0.0003(5)
N4 0.0158(7) 0.0254(9) 0.0169(7) -0.0025(6) -0.0017(5) 0.0023(6)
N5 0.0158(7) 0.0225(9) 0.0167(7) -0.0001(6) -0.0016(5) 0.0014(6)
C1 0.0179(8) 0.0132(9) 0.0111(7) 0.0025(6) 0.0019(6) 0.0049(6)
C2 0.0176(8) 0.0126(9) 0.0112(7) 0.0009(6) -0.0015(6) 0.0017(6)
C3 0.0146(7) 0.0123(9) 0.0167(8) 0.0041(6) -0.0005(6) 0.0011(6)
C4 0.0158(7) 0.0106(9) 0.0131(7) 0.0012(6) -0.0021(6) 0.0009(6)
C5 0.0170(7) 0.0100(9) 0.0119(7) 0.0021(6) -0.0004(6) 0.0038(6)
C6 0.0167(8) 0.0100(9) 0.0122(7) 0.0003(6) -0.0004(6) -0.0005(6)
C7 0.0150(7) 0.0092(9) 0.0125(7) -0.0015(6) 0.0002(6) -0.0017(6)
C8 0.0169(7) 0.0106(9) 0.0118(7) -0.0012(6) -0.0019(6) -0.0017(6)
C9 0.0146(7) 0.0104(9) 0.0168(7) -0.0036(6) 0.0005(6) -0.0007(6)
C10 0.0197(8) 0.0125(9) 0.0132(7) -0.0020(6) 0.0042(6) -0.0026(6)
C11 0.0191(8) 0.0114(9) 0.0119(7) -0.0005(6) -0.0013(6) -0.0030(6)
C12 0.0158(7) 0.0084(8) 0.0138(7) -0.0015(6) -0.0021(6) -0.0024(6)
C13 0.0158(7) 0.0232(10) 0.0167(8) -0.0012(7) -0.0016(6) 0.0032(7)
C14 0.0172(8) 0.0094(8) 0.0127(7) -0.0022(6) -0.0018(6) -0.0008(6)
C15 0.0156(8) 0.0104(9) 0.0159(7) -0.0010(6) -0.0018(6) -0.0011(6)
C16 0.0206(8) 0.0216(10) 0.0151(8) 0.0055(7) 0.0012(6) 0.0005(7)
C17 0.0193(8) 0.0193(10) 0.0169(8) 0.0056(7) -0.0020(6) 0.0010(7)
C18 0.0168(8) 0.0120(9) 0.0176(8) -0.0009(6) -0.0012(6) -0.0009(6)
C19 0.0191(8) 0.0171(9) 0.0135(7) -0.0001(6) 0.0002(6) -0.0013(7)
C20 0.0191(8) 0.0140(9) 0.0129(7) 0.0006(6) -0.0023(6) 0.0001(7)
C21 0.0175(8) 0.0124(9) 0.0185(8) 0.0019(6) -0.0007(6) -0.0018(6)
C22 0.0161(8) 0.0302(11) 0.0222(8) -0.0004(7) -0.0017(6) 0.0043(7)
C23 0.0216(8) 0.0315(11) 0.0186(8) -0.0059(7) -0.0035(7) 0.0009(8)
O12 0.0170(5) 0.0227(7) 0.0155(5) 0.0038(5) 0.0012(4) 0.0031(5)
O13 0.0175(5) 0.0205(7) 0.0163(5) 0.0048(5) 0.0001(4) 0.0011(5)
O14 0.0221(6) 0.0227(7) 0.0203(6) 0.0008(5) -0.0018(5) -0.0042(5)
O15 0.0260(6) 0.0315(8) 0.0201(6) -0.0036(5) 0.0004(5) -0.0087(6)
C32 0.0163(8) 0.0137(9) 0.0152(7) -0.0009(6) -0.0015(6) -0.0033(6)
C33 0.0187(8) 0.0166(10) 0.0178(8) 0.0042(6) -0.0026(6) -0.0001(7)
C34 0.0172(8) 0.0185(10) 0.0229(8) 0.0017(7) -0.0025(6) 0.0018(7)
C35 0.0130(7) 0.0206(10) 0.0198(8) -0.0018(7) 0.0000(6) 0.0034(7)
O8 0.0305(7) 0.0377(9) 0.0244(7) 0.0067(6) -0.0068(5) -0.0012(6)
O9 0.0279(7) 0.0324(9) 0.0336(7) -0.0094(6) 0.0031(5) -0.0022(6)
O10 0.0177(6) 0.0399(9) 0.0268(6) -0.0084(6) 0.0015(5) -0.0015(6)
O11 0.0208(6) 0.0335(8) 0.0181(6) -0.0028(5) 0.0002(5) 0.0015(5)
C28 0.0191(8) 0.0293(12) 0.0185(8) -0.0011(7) 0.0041(6) 0.0002(8)
C29 0.0177(8) 0.0245(11) 0.0223(8) 0.0050(7) 0.0016(7) 0.0000(7)
C30 0.0182(8) 0.0233(10) 0.0200(8) 0.0028(7) -0.0023(6) -0.0006(7)
C31 0.0186(8) 0.0179(10) 0.0174(8) 0.0030(7) -0.0013(6) 0.0016(7)
O4 0.0285(7) 0.0626(11) 0.0200(6) -0.0070(6) 0.0074(5) -0.0113(7)
O5 0.0198(6) 0.0674(11) 0.0180(6) -0.0085(6) 0.0010(5) -0.0041(7)
O6 0.0250(6) 0.0488(10) 0.0168(6) -0.0029(6) 0.0006(5) 0.0052(6)
O7 0.0173(6) 0.0478(9) 0.0172(6) -0.0051(6) 0.0012(5) 0.0019(6)
C24 0.0215(9) 0.0327(12) 0.0212(9) -0.0027(8) 0.0033(7) -0.0043(8)
C25 0.0163(8) 0.0430(13) 0.0252(9) -0.0028(8) 0.0019(7) 0.0016(8)
C26 0.0177(8) 0.0489(14) 0.0218(9) -0.0035(8) -0.0033(7) 0.0037(8)
C27 0.0204(8) 0.0255(11) 0.0183(8) -0.0005(7) -0.0002(6) 0.0036(7)
O16 0.0483(9) 0.0348(9) 0.0258(7) 0.0032(6) 0.0041(6) 0.0049(7)

loop_
_atom_type_symbol
_atom_type_description
_atom_type_scat_dispersion_real
_atom_type_scat_dispersion_imag
_atom_type_scat_source
C C 0.0181 0.0091 'International Tables Vol C Tables 4.2.6.8 and 6.1.1.4'
H H 0.0000 0.0000 'International Tables Vol C Tables 4.2.6.8 and 6.1.1.4'
Cl Cl 0.3639 0.7018 'International Tables Vol C Tables 4.2.6.8 and 6.1.1.4'
N N 0.0311 0.0180 'International Tables Vol C Tables 4.2.6.8 and 6.1.1.4'
O O 0.0492 0.0322 'International Tables Vol C Tables 4.2.6.8 and 6.1.1.4'

loop_
_geom_angle_atom_site_label_1
_geom_angle_atom_site_label_2
_geom_angle_atom_site_label_3
_geom_angle
_geom_angle_site_symmetry_1
_geom_angle_site_symmetry_3
_geom_angle_publ_flag
C9 O2 C13 116.95(12) . . ?
C2 N1 C5 118.96(14) . . ?
C5 N2 H2 118.3 . . ?
C6 N2 H2 118.3 . . ?
C6 N2 C5 123.31(13) . . ?
C12 N3 H3 115.3 . . ?
C14 N3 H3 115.3 . . ?
C14 N3 C12 129.33(13) . . ?
H4A N4 H4B 120.0 . . ?
C21 N4 H4A 120.0 . . ?
C21 N4 H4B 120.0 . . ?
C21 N5 C22 120.16(14) . . ?
C21 N5 C23 124.88(14) . . ?
C22 N5 C23 114.78(13) . . ?
C2 C1 Cl1 118.63(12) . . ?
C2 C1 C3 119.67(14) . . ?
C3 C1 Cl1 121.69(12) . . ?
N1 C2 C1 121.77(14) . . ?
N1 C2 H2A 119.1 . . ?
C1 C2 H2A 119.1 . . ?
C1 C3 H3A 120.6 . . ?
C4 C3 C1 118.76(15) . . ?
C4 C3 H3A 120.6 . . ?
C3 C4 H4 120.9 . . ?
C3 C4 C5 118.25(14) . . ?
C5 C4 H4 120.9 . . ?
N1 C5 N2 113.78(14) . . ?
N1 C5 C4 122.34(14) . . ?
C4 C5 N2 123.86(14) . . ?
O1 C6 N2 121.04(14) . . ?
O1 C6 C7 122.92(14) . . ?
N2 C6 C7 116.04(13) . . ?
C8 C7 C6 119.53(14) . . ?
C8 C7 C12 119.82(14) . . ?
C12 C7 C6 120.64(14) . . ?
C7 C8 H8 119.7 . . ?
C9 C8 C7 120.59(14) . . ?
C9 C8 H8 119.7 . . ?
O2 C9 C8 124.39(14) . . ?
O2 C9 C10 116.34(14) . . ?
C8 C9 C10 119.27(15) . . ?
C9 C10 H10 119.5 . . ?
C11 C10 C9 120.96(14) . . ?
C11 C10 H10 119.5 . . ?
C10 C11 H11 119.6 . . ?
C10 C11 C12 120.78(14) . . ?
C12 C11 H11 119.6 . . ?
N3 C12 C7 118.81(14) . . ?
C11 C12 N3 122.61(14) . . ?
C11 C12 C7 118.58(14) . . ?
O2 C13 H13A 109.5 . . ?
O2 C13 H13B 109.5 . . ?
O2 C13 H13C 109.5 . . ?
H13A C13 H13B 109.5 . . ?
H13A C13 H13C 109.5 . . ?
H13B C13 H13C 109.5 . . ?
O3 C14 N3 124.77(14) . . ?
O3 C14 C15 120.75(14) . . ?
N3 C14 C15 114.48(13) . . ?
C16 C15 C14 116.90(14) . . ?
C20 C15 C14 124.53(14) . . ?
C20 C15 C16 118.56(15) . . ?
C15 C16 H16 119.5 . . ?
C17 C16 C15 120.91(15) . . ?
C17 C16 H16 119.5 . . ?
C16 C17 H17 119.8 . . ?
C16 C17 C18 120.32(15) . . ?
C18 C17 H17 119.8 . . ?
C17 C18 C19 119.12(15) . . ?
C17 C18 C21 121.29(15) . . ?
C19 C18 C21 119.46(14) . . ?
C18 C19 H19 119.8 . . ?
C20 C19 C18 120.36(15) . . ?
C20 C19 H19 119.8 . . ?
C15 C20 H20 119.6 . . ?
C19 C20 C15 120.70(15) . . ?
C19 C20 H20 119.6 . . ?
N4 C21 C18 117.00(14) . . ?
N5 C21 N4 120.30(15) . . ?
N5 C21 C18 122.65(15) . . ?
N5 C22 H22A 109.5 . . ?
N5 C22 H22B 109.5 . . ?
N5 C22 H22C 109.5 . . ?
H22A C22 H22B 109.5 . . ?
H22A C22 H22C 109.5 . . ?
H22B C22 H22C 109.5 . . ?
N5 C23 H23A 109.5 . . ?
N5 C23 H23B 109.5 . . ?
N5 C23 H23C 109.5 . . ?
H23A C23 H23B 109.5 . . ?
H23A C23 H23C 109.5 . . ?
H23B C23 H23C 109.5 . . ?
C32 O12 H12 109.5 . . ?
C35 O15 H15 109.5 . . ?
O12 C32 C33 110.28(14) . . ?
O13 C32 O12 124.82(15) . . ?
O13 C32 C33 124.90(15) . . ?
C32 C33 H33 116.8 . . ?
C34 C33 C32 126.43(15) . . ?
C34 C33 H33 116.8 . . ?
C33 C34 H34 115.8 . . ?
C33 C34 C35 128.35(16) . . ?
C35 C34 H34 115.8 . . ?
O14 C35 O15 124.28(16) . . ?
O14 C35 C34 120.64(15) . . ?
O15 C35 C34 114.87(15) . . ?
C28 O8 H8A 109.5 . . ?
C31 O11 H11A 109.5 . . ?
O8 C28 C29 111.31(17) . . ?
O9 C28 O8 125.45(17) . . ?
O9 C28 C29 122.98(17) . . ?
C28 C29 H29 117.5 . . ?
C30 C29 C28 125.09(16) . . ?
C30 C29 H29 117.5 . . ?
C29 C30 H30 118.9 . . ?
C29 C30 C31 122.28(16) . . ?
C31 C30 H30 118.9 . . ?
O10 C31 O11 124.62(16) . . ?
O10 C31 C30 122.85(16) . . ?
O11 C31 C30 112.53(14) . . ?
C27 O7 H7 109.5 . . ?
O4 C24 O5 122.28(17) . . ?
O4 C24 C25 118.82(16) . . ?
O5 C24 C25 118.89(15) . . ?
C24 C25 H25 114.7 . . ?
C26 C25 C24 130.65(17) . . ?
C26 C25 H25 114.7 . . ?
C25 C26 H26 114.7 . . ?
C25 C26 C27 130.67(17) . . ?
C27 C26 H26 114.7 . . ?
O6 C27 O7 121.43(16) . . ?
O6 C27 C26 118.19(16) . . ?
O7 C27 C26 120.38(15) . . ?
H16A O16 H16B 104.5 . . ?

loop_
_geom_bond_atom_site_label_1
_geom_bond_atom_site_label_2
_geom_bond_distance
_geom_bond_site_symmetry_2
_geom_bond_publ_flag
Cl1 C1 1.7355(15) . ?
O1 C6 1.2328(19) . ?
O2 C9 1.3682(19) . ?
O2 C13 1.4380(19) . ?
O3 C14 1.223(2) . ?
N1 C2 1.336(2) . ?
N1 C5 1.338(2) . ?
N2 H2 0.8800 . ?
N2 C5 1.407(2) . ?
N2 C6 1.373(2) . ?
N3 H3 0.8800 . ?
N3 C12 1.404(2) . ?
N3 C14 1.359(2) . ?
N4 H4A 0.8800 . ?
N4 H4B 0.8800 . ?
N4 C21 1.320(2) . ?
N5 C21 1.318(2) . ?
N5 C22 1.467(2) . ?
N5 C23 1.467(2) . ?
C1 C2 1.378(2) . ?
C1 C3 1.384(2) . ?
C2 H2A 0.9500 . ?
C3 H3A 0.9500 . ?
C3 C4 1.383(2) . ?
C4 H4 0.9500 . ?
C4 C5 1.394(2) . ?
C6 C7 1.493(2) . ?
C7 C8 1.402(2) . ?
C7 C12 1.414(2) . ?
C8 H8 0.9500 . ?
C8 C9 1.383(2) . ?
C9 C10 1.396(2) . ?
C10 H10 0.9500 . ?
C10 C11 1.376(2) . ?
C11 H11 0.9500 . ?
C11 C12 1.398(2) . ?
C13 H13A 0.9800 . ?
C13 H13B 0.9800 . ?
C13 H13C 0.9800 . ?
C14 C15 1.510(2) . ?
C15 C16 1.396(2) . ?
C15 C20 1.395(2) . ?
C16 H16 0.9500 . ?
C16 C17 1.379(2) . ?
C17 H17 0.9500 . ?
C17 C18 1.394(2) . ?
C18 C19 1.394(2) . ?
C18 C21 1.484(2) . ?
C19 H19 0.9500 . ?
C19 C20 1.383(2) . ?
C20 H20 0.9500 . ?
C22 H22A 0.9800 . ?
C22 H22B 0.9800 . ?
C22 H22C 0.9800 . ?
C23 H23A 0.9800 . ?
C23 H23B 0.9800 . ?
C23 H23C 0.9800 . ?
O12 H12 0.8400 . ?
O12 C32 1.317(2) . ?
O13 C32 1.218(2) . ?
O14 C35 1.212(2) . ?
O15 H15 0.8400 . ?
O15 C35 1.315(2) . ?
C32 C33 1.482(2) . ?
C33 H33 0.9500 . ?
C33 C34 1.327(2) . ?
C34 H34 0.9500 . ?
C34 C35 1.491(2) . ?
O8 H8A 0.8400 . ?
O8 C28 1.317(2) . ?
O9 C28 1.207(2) . ?
O10 C31 1.209(2) . ?
O11 H11A 0.8400 . ?
O11 C31 1.324(2) . ?
C28 C29 1.495(2) . ?
C29 H29 0.9500 . ?
C29 C30 1.326(3) . ?
C30 H30 0.9500 . ?
C30 C31 1.483(2) . ?
O4 C24 1.225(2) . ?
O5 C24 1.288(2) . ?
O6 C27 1.231(2) . ?
O7 H7 0.8400 . ?
O7 C27 1.289(2) . ?
C24 C25 1.494(2) . ?
C25 H25 0.9500 . ?
C25 C26 1.335(3) . ?
C26 H26 0.9500 . ?
C26 C27 1.497(2) . ?
O16 H16A 0.8502 . ?
O16 H16B 0.8498 . ?

loop_
_geom_torsion_atom_site_label_1
_geom_torsion_atom_site_label_2
_geom_torsion_atom_site_label_3
_geom_torsion_atom_site_label_4
_geom_torsion
_geom_torsion_site_symmetry_1
_geom_torsion_site_symmetry_2
_geom_torsion_site_symmetry_3
_geom_torsion_site_symmetry_4
_geom_torsion_publ_flag
Cl1 C1 C2 N1 174.40(12) . . . . ?
Cl1 C1 C3 C4 -175.27(12) . . . . ?
O1 C6 C7 C8 159.90(16) . . . . ?
O1 C6 C7 C12 -19.1(2) . . . . ?
O2 C9 C10 C11 -179.61(15) . . . . ?
O3 C14 C15 C16 -8.5(2) . . . . ?
O3 C14 C15 C20 170.62(16) . . . . ?
N2 C6 C7 C8 -20.3(2) . . . . ?
N2 C6 C7 C12 160.67(15) . . . . ?
N3 C14 C15 C16 171.48(15) . . . . ?
N3 C14 C15 C20 -9.4(2) . . . . ?
C1 C3 C4 C5 1.0(2) . . . . ?
C2 N1 C5 N2 -177.44(14) . . . . ?
C2 N1 C5 C4 4.1(2) . . . . ?
C2 C1 C3 C4 3.2(2) . . . . ?
C3 C1 C2 N1 -4.1(2) . . . . ?
C3 C4 C5 N1 -4.8(2) . . . . ?
C3 C4 C5 N2 176.83(15) . . . . ?
C5 N1 C2 C1 0.5(2) . . . . ?
C5 N2 C6 O1 0.5(3) . . . . ?
C5 N2 C6 C7 -179.28(14) . . . . ?
C6 N2 C5 N1 148.55(15) . . . . ?
C6 N2 C5 C4 -33.0(2) . . . . ?
C6 C7 C8 C9 179.71(15) . . . . ?
C6 C7 C12 N3 0.3(2) . . . . ?
C6 C7 C12 C11 179.50(14) . . . . ?
C7 C8 C9 O2 -179.77(15) . . . . ?
C7 C8 C9 C10 1.3(2) . . . . ?
C8 C7 C12 N3 -178.68(14) . . . . ?
C8 C7 C12 C11 0.5(2) . . . . ?
C8 C9 C10 C11 -0.6(2) . . . . ?
C9 C10 C11 C12 -0.1(2) . . . . ?
C10 C11 C12 N3 179.35(15) . . . . ?
C10 C11 C12 C7 0.2(2) . . . . ?
C12 N3 C14 O3 2.2(3) . . . . ?
C12 N3 C14 C15 -177.80(15) . . . . ?
C12 C7 C8 C9 -1.3(2) . . . . ?
C13 O2 C9 C8 4.7(2) . . . . ?
C13 O2 C9 C10 -176.34(15) . . . . ?
C14 N3 C12 C7 -166.11(16) . . . . ?
C14 N3 C12 C11 14.7(3) . . . . ?
C14 C15 C16 C17 -179.99(16) . . . . ?
C14 C15 C20 C19 179.48(16) . . . . ?
C15 C16 C17 C18 0.3(3) . . . . ?
C16 C15 C20 C19 -1.4(3) . . . . ?
C16 C17 C18 C19 -0.9(3) . . . . ?
C16 C17 C18 C21 -176.61(16) . . . . ?
C17 C18 C19 C20 0.3(3) . . . . ?
C17 C18 C21 N4 137.98(17) . . . . ?
C17 C18 C21 N5 -39.5(3) . . . . ?
C18 C19 C20 C15 0.9(3) . . . . ?
C19 C18 C21 N4 -37.8(2) . . . . ?
C19 C18 C21 N5 144.79(17) . . . . ?
C20 C15 C16 C17 0.8(3) . . . . ?
C21 C18 C19 C20 176.12(15) . . . . ?
C22 N5 C21 N4 -6.1(3) . . . . ?
C22 N5 C21 C18 171.29(16) . . . . ?
C23 N5 C21 N4 168.87(17) . . . . ?
C23 N5 C21 C18 -13.8(3) . . . . ?
O12 C32 C33 C34 178.12(17) . . . . ?
O13 C32 C33 C34 -1.6(3) . . . . ?
C32 C33 C34 C35 5.1(3) . . . . ?
C33 C34 C35 O14 101.3(2) . . . . ?
C33 C34 C35 O15 -83.7(2) . . . . ?
O8 C28 C29 C30 -84.6(2) . . . . ?
O9 C28 C29 C30 101.0(2) . . . . ?
C28 C29 C30 C31 -2.4(3) . . . . ?
C29 C30 C31 O10 -7.0(3) . . . . ?
C29 C30 C31 O11 173.57(17) . . . . ?
O4 C24 C25 C26 174.8(2) . . . . ?
O5 C24 C25 C26 -4.9(4) . . . . ?
C24 C25 C26 C27 2.2(4) . . . . ?
C25 C26 C27 O6 -179.4(2) . . . . ?
C25 C26 C27 O7 0.4(4) . . . . ?
